data_9011240
loop_
_publ_author_name
'Catti, M.'
'Ivaldi, G.'

_publ_section_title
;
 On the topotactic dehydration Ca3(AsO4)2*11H2O (phaunouxite) ->
 Ca3(AsO4)2*10H2O (rauenthalite), and the structures of both minerals
;
_journal_issue 1
_journal_name_full 'Acta Crystallographica, Section B'
_journal_page_first 4
_journal_page_last 10
_journal_paper_doi 10.1107/S0108768183001949
_journal_volume 39
_journal_year 1983
_chemical_compound_source 'Sainte Marie-aux-Mines, Alsace, France'
_chemical_formula_sum 'As2 Ca3 H20 O18'
_chemical_name_mineral Rauenthalite
_space_group_IT_number 2
_symmetry_space_group_name_Hall '-P 1'
_symmetry_space_group_name_H-M 'P -1'
_cell_angle_alpha 89.09
_cell_angle_beta 79.69
_cell_angle_gamma 118.58
_cell_formula_units_Z 2
_cell_length_a 12.564
_cell_length_b 12.169
_cell_length_c 6.195
_cell_volume 812.654
_database_code_amcsd 0009786
_exptl_crystal_density_diffrn 2.363
_cod_original_formula_sum 'Ca3 As2 O18 H20'
_cod_database_code 9011240

loop_
_space_group_symop_operation_xyz
x,y,z
-x,-y,-z

loop_
_atom_site_aniso_label
_atom_site_aniso_U_11
_atom_site_aniso_U_22
_atom_site_aniso_U_33
_atom_site_aniso_U_12
_atom_site_aniso_U_13
_atom_site_aniso_U_23
Ca1 0.02300 0.01200 0.02400 0.01500 -0.00100 -0.00500
Ca2 0.02000 0.01000 0.02300 0.01100 -0.00600 0.00000
Ca3 0.02000 0.01300 0.02100 0.01200 -0.00900 -0.00600
As1 0.01900 0.01000 0.02500 0.01100 -0.00900 -0.00400
As2 0.01900 0.00900 0.01900 0.01000 -0.00900 -0.00500

loop_
_atom_site_label
_atom_site_fract_x
_atom_site_fract_y
_atom_site_fract_z
_atom_site_U_iso_or_equiv
_atom_site_type_symbol
_atom_site_attached_hydrogens
Ca1 0.18520 0.58710 0.25600 0.02000 Ca 0
Ca2 0.12580 0.35600 0.79210 0.01800 Ca 0
Ca3 0.16420 0.92740 0.42950 0.01800 Ca 0
As1 0.27830 0.21900 0.05830 0.01800 As 0
As2 0.09030 0.63690 0.73880 0.01600 As 0
O1 0.19500 0.22300 -0.12800 0.02100 O 0
O2 0.17900 0.10800 0.26100 0.02100 O 0
O3 0.35100 0.36100 0.14800 0.01800 O 0
O4 0.38100 0.17600 -0.07300 0.02200 O 0
O5 -0.05200 0.62100 0.83200 0.01400 O 0
O6 0.06400 0.49400 0.67400 0.02200 O 0
O7 0.15800 0.73200 0.50600 0.02300 O 0
O8 0.17600 0.68800 0.92900 0.01600 O 0
Wat1 0.38700 0.76500 0.22400 0.03100 O 2
Wat2 0.28900 0.48400 0.45300 0.01900 O 2
Wat3 0.30700 0.52300 -0.05700 0.02900 O 2
Wat4 0.06700 0.22700 0.48200 0.02000 O 2
Wat5 -0.09300 0.16000 0.90400 0.01900 O 2
Wat6 0.07100 0.98400 0.76000 0.01400 O 2
Wat7 0.36400 0.98600 0.17900 0.02400 O 2
Wat8 0.31500 0.00700 0.64700 0.04000 O 2
Wat9 0.41400 0.85000 0.68100 0.03500 O 2
Wat10 0.48600 0.34200 0.44500 0.04400 O 2

loop_
_cod_changelog_entry_id
_cod_changelog_entry_author
_cod_changelog_entry_date
_cod_changelog_entry_text
1
;cod-tools version 3.8.0
Id: cif_guess_AMCSD_atom_types 9574 2023-05-10 09:00:05Z saulius
;
2023-05-10T18:53:05+03:00
;Derived atom types and hydrogen counts
from atom names that follow the AMCSD naming convention
(Wat == water, O-H == hydroxyl).
;

loop_
_cod_related_entry_id
_cod_related_entry_database
_cod_related_entry_code
1 AMCSD 0009786
